data_4134698
loop_
_publ_author_name
'Lu, Zhiwu'
'Hu, Xu-Dong'
'Zhang, Hui'
'Zhang, Xiao-Wen'
'Cai, Jinhui'
'Usman, Muhammad'
'Cong, Hengjiang'
'Liu, Wen-Bo'

_publ_section_title
;
 Enantioselective Assembly of Cycloenones with a Nitrile-Containing
 All-Carbon Quaternary Center from Malononitriles Enabled by Ni Catalysis.
;
_journal_issue 16
_journal_name_full 'Journal of the American Chemical Society'
_journal_page_first 7328
_journal_page_last 7333
_journal_paper_doi 10.1021/jacs.0c02075
_journal_volume 142
_journal_year 2020
_chemical_formula_moiety 'C26 H23 N O'
_chemical_formula_sum 'C26 H23 N O'
_chemical_formula_weight 365.45
_space_group_crystal_system monoclinic
_space_group_IT_number 14
_space_group_name_Hall '-P 2yn'
_space_group_name_H-M_alt 'P 1 21/n 1'
_atom_sites_solution_hydrogens difmap
_atom_sites_solution_primary dual
_audit_creation_date 2019-09-18
_audit_creation_method
;
Olex2 1.2
(compiled 2018.05.29 svn.r3508 for OlexSys, GUI svn.r5506)
;
_cell_angle_alpha 90
_cell_angle_beta 96.4970(10)
_cell_angle_gamma 90
_cell_formula_units_Z 4
_cell_length_a 6.43000(10)
_cell_length_b 12.18180(10)
_cell_length_c 25.8958(2)
_cell_measurement_reflns_used 14167
_cell_measurement_temperature 200.00(10)
_cell_measurement_theta_max 73.9000
_cell_measurement_theta_min 3.3840
_cell_volume 2015.36(4)
_computing_cell_refinement 'CrysAlisPro 1.171.39.46 (Rigaku Oxford Diffraction, 2018)'
_computing_data_collection 'CrysAlisPro 1.171.39.46 (Rigaku Oxford Diffraction, 2018)'
_computing_data_reduction 'CrysAlisPro 1.171.39.46 (Rigaku Oxford Diffraction, 2018)'
_computing_molecular_graphics 'Olex2 (Dolomanov et al., 2009)'
_computing_publication_material 'Olex2 (Dolomanov et al., 2009)'
_computing_structure_refinement 'XL (Sheldrick, 2008)'
_computing_structure_solution 'XT (Sheldrick, 2015)'
_diffrn_ambient_environment N~2~
_diffrn_ambient_temperature 200.00(10)
_diffrn_detector 'Hybrid Pixel Counting (HPC) detector'
_diffrn_detector_area_resol_mean 28.5714
_diffrn_detector_type 'Rigaku HyPix-6000HE'
_diffrn_measured_fraction_theta_full 0.993
_diffrn_measured_fraction_theta_max 0.980
_diffrn_measurement_details
;
List of Runs (angles in degrees, time in seconds):

  # Type    Start    End  Width  t~exp~   \w     \q     \k     \f   Frames
--------------------------------------------------------------------------
  1  \w    -22.00   4.00   0.50    0.50    --    5.00 -57.00 150.00   52
  2  \w    -54.00 -28.00   0.50    0.50    --    5.00 -57.00 150.00   52
  3  \w    -25.00  94.00   0.50    0.50    --    5.00  57.00-180.00  238
  4  \w     61.00  93.00   0.50    0.50    --    5.00  57.00  30.00   64
  5  \w    -84.00 -13.00   0.50    0.50    --  -46.90  76.00 -90.00  142
  6  \w    -10.00  33.00   0.50    0.50    --  -46.90  76.00 -90.00   86
  7  \w   -133.00 -56.00   0.50    0.50    --  -46.90 -38.00-120.00  154
  8  \w   -141.00 -85.00   0.50    0.50    -- -102.20 -19.00 120.00  112
  9  \w   -186.00 -65.00   0.50    0.50    -- -102.20 -74.00 -18.62  242
 10  \w    -91.00 -66.00   0.50    0.50    -- -102.20 -70.00  39.29   50
 11  \w   -116.00 -13.00   0.50    0.50    -- -102.20  57.00  90.00  206
 12  \w   -104.00 -13.00   0.50    0.50    -- -102.20  76.00-180.00  182
 13  \w   -186.00 -66.00   0.50    0.50    -- -102.20 -38.00-180.00  240
 14  \w    -91.00 -65.00   0.50    0.50    -- -102.20 -76.00   0.00   52
 15  \w   -130.00-104.00   0.50    0.50    -- -102.20  57.00  60.00   52
 16  \w    -90.00 -65.00   0.50    0.50    -- -102.20 -72.00   3.53   50
 17  \w   -122.00 -97.00   0.50    0.50    -- -102.20  76.00   0.00   50
 18  \w    -94.00 -13.00   0.50    0.50    -- -102.20  76.00 -60.00  162
 19  \w   -139.00 -13.00   0.50    0.50    -- -102.20  76.00  90.00  252
 20  \w    -91.00 -66.00   0.50    0.50    -- -102.20 -71.00  15.64   50
 21  \w    -75.00 -49.00   0.50    0.50    -- -102.20 -19.00 120.00   52
 22  \w   -192.00-166.00   0.50    0.50    -- -102.20 -72.00   3.53   52
 23  \w   -165.00 -66.00   0.50    0.50    -- -102.20 -70.00  34.28  198
 24  \w   -120.00 -70.00   0.50    0.50    -- -102.20 -71.00  11.35  100
 25  \w   -162.00 -65.00   0.50    0.50    -- -102.20 -73.00  -1.27  194
 26  \w   -114.00 -89.00   0.50    0.50    -- -102.20  76.00  30.00   50
 27  \w    -90.00 -65.00   0.50    0.50    -- -102.20 -76.00  37.80   50
;
_diffrn_measurement_device 'AFC12 (Right): Kappa 3 circle'
_diffrn_measurement_device_type 'Rigaku XtaLAB P200'
_diffrn_measurement_method 'profile data from \w-scans and \phi-scans'
_diffrn_measurement_specimen_support 'Mitegen 50um'
_diffrn_orient_matrix_type 'CrysAlisPro convention (1999,Acta A55,543-557)'
_diffrn_orient_matrix_UB_11 -0.0154513000
_diffrn_orient_matrix_UB_12 0.1138296000
_diffrn_orient_matrix_UB_13 0.0251875000
_diffrn_orient_matrix_UB_21 -0.0582544000
_diffrn_orient_matrix_UB_22 0.0511441000
_diffrn_orient_matrix_UB_23 -0.0541134000
_diffrn_orient_matrix_UB_31 -0.2335298000
_diffrn_orient_matrix_UB_32 -0.0202696000
_diffrn_orient_matrix_UB_33 0.0048267000
_diffrn_radiation_collimation 0.3
_diffrn_radiation_monochromator 'VariMax VHF'
_diffrn_radiation_probe x-ray
_diffrn_radiation_type CuK\a
_diffrn_radiation_wavelength 1.54184
_diffrn_reflns_av_R_equivalents 0.0237
_diffrn_reflns_av_unetI/netI 0.0156
_diffrn_reflns_Laue_measured_fraction_full 0.993
_diffrn_reflns_Laue_measured_fraction_max 0.980
_diffrn_reflns_limit_h_max 7
_diffrn_reflns_limit_h_min -7
_diffrn_reflns_limit_k_max 15
_diffrn_reflns_limit_k_min -15
_diffrn_reflns_limit_l_max 31
_diffrn_reflns_limit_l_min -31
_diffrn_reflns_number 21974
_diffrn_reflns_point_group_measured_fraction_full 0.993
_diffrn_reflns_point_group_measured_fraction_max 0.980
_diffrn_reflns_theta_full 67.684
_diffrn_reflns_theta_max 74.082
_diffrn_reflns_theta_min 3.436
_diffrn_source 'Rotating Anode'
_diffrn_source_current 30.0
_diffrn_source_power 1.2
_diffrn_source_target Cu
_diffrn_source_type 'Rigaku MicroMax-007HF'
_diffrn_source_voltage 40.0
_exptl_absorpt_coefficient_mu 0.562
_exptl_absorpt_correction_T_max 1.00000
_exptl_absorpt_correction_T_min 0.67484
_exptl_absorpt_correction_type multi-scan
_exptl_absorpt_process_details
;
CrysAlisPro 1.171.39.46 (Rigaku Oxford Diffraction, 2018)
Empirical absorption correction using spherical harmonics,
 implemented in SCALE3 ABSPACK scaling algorithm.
;
_exptl_crystal_colour colourless
_exptl_crystal_colour_primary colourless
_exptl_crystal_density_diffrn 1.204
_exptl_crystal_description needle
_exptl_crystal_F_000 776
_exptl_crystal_size_max 0.08
_exptl_crystal_size_mid 0.02
_exptl_crystal_size_min 0.02
_refine_diff_density_max 0.189
_refine_diff_density_min -0.166
_refine_diff_density_rms 0.027
_refine_ls_extinction_method none
_refine_ls_goodness_of_fit_ref 1.026
_refine_ls_hydrogen_treatment refall
_refine_ls_matrix_type full
_refine_ls_number_parameters 345
_refine_ls_number_reflns 4006
_refine_ls_number_restraints 0
_refine_ls_restrained_S_all 1.026
_refine_ls_R_factor_all 0.0409
_refine_ls_R_factor_gt 0.0394
_refine_ls_shift/su_max 0.000
_refine_ls_shift/su_mean 0.000
_refine_ls_structure_factor_coef Fsqd
_refine_ls_weighting_details 'w=1/[\s^2^(Fo^2^)+(0.0487P)^2^+0.4410P] where P=(Fo^2^+2Fc^2^)/3'
_refine_ls_weighting_scheme calc
_refine_ls_wR_factor_gt 0.1009
_refine_ls_wR_factor_ref 0.1020
_reflns_Friedel_coverage 0.000
_reflns_number_gt 3810
_reflns_number_total 4006
_reflns_threshold_expression 'I > 2\s(I)'
_cod_data_source_file ja0c02075_si_002.cif
_cod_data_source_block liuwenbo-lzw-2-15-2-200k-190917
_cod_depositor_comments 'Adding full bibliography for 4134698--4134699.cif.'
_cod_database_code 4134698
_shelx_shelxl_version_number 2014/7
_chemical_oxdiff_formula 'H C N O'
_shelx_space_group_comment
;
The symmetry employed for this shelxl refinement is uniquely defined
by the following loop, which should always be used as a source of
symmetry information in preference to the above space-group names.
They are only intended as comments.
;
_shelx_estimated_absorpt_t_max 0.989
_shelx_estimated_absorpt_t_min 0.956
_reflns_odcompleteness_completeness 98.03
_reflns_odcompleteness_iscentric 1
_reflns_odcompleteness_theta 39.93
_olex2_refinement_description
;
;
_olex2_submission_special_instructions 'No special instructions were received'
_oxdiff_exptl_absorpt_empirical_details
;
Empirical correction (ABSPACK) includes:
- Absorption correction using spherical harmonics
- Frame scaling
;
_oxdiff_exptl_absorpt_empirical_full_max 1.439
_oxdiff_exptl_absorpt_empirical_full_min 0.612

loop_
_space_group_symop_operation_xyz
'x, y, z'
'-x+1/2, y+1/2, -z+1/2'
'-x, -y, -z'
'x-1/2, -y-1/2, z-1/2'

loop_
_atom_site_label
_atom_site_type_symbol
_atom_site_fract_x
_atom_site_fract_y
_atom_site_fract_z
_atom_site_U_iso_or_equiv
_atom_site_adp_type
_atom_site_occupancy
_atom_site_site_symmetry_order
_atom_site_calc_flag
_atom_site_refinement_flags_posn
_atom_site_refinement_flags_adp
_atom_site_refinement_flags_occupancy
_atom_site_disorder_assembly
_atom_site_disorder_group
O1 O 0.68501(18) 0.50924(8) 0.28662(3) 0.0642(3) Uani 1 1 d . . . . .
C5 C 0.59150(15) 0.42793(8) 0.36664(4) 0.0351(2) Uani 1 1 d . . . . .
C4 C 0.64868(16) 0.42614(9) 0.41808(4) 0.0367(2) Uani 1 1 d . . . . .
N1 N 1.12424(18) 0.57972(10) 0.36760(6) 0.0680(3) Uani 1 1 d . . . . .
C21 C 0.63808(17) 0.32540(9) 0.45026(4) 0.0385(2) Uani 1 1 d . . . . .
C14 C 0.95067(17) 0.59818(9) 0.36364(5) 0.0413(3) Uani 1 1 d . . . . .
C15 C 0.51124(17) 0.32925(9) 0.33639(4) 0.0379(2) Uani 1 1 d . . . . .
C8 C 0.80835(17) 0.83026(9) 0.34742(4) 0.0385(2) Uani 1 1 d . . . . .
C2 C 0.66945(18) 0.63299(9) 0.41715(4) 0.0399(2) Uani 1 1 d . . . . .
C1 C 0.72595(15) 0.62464(8) 0.36128(4) 0.0352(2) Uani 1 1 d . . . . .
C7 C 0.67890(18) 0.73136(9) 0.32972(5) 0.0423(3) Uani 1 1 d . . . . .
C26 C 0.45302(19) 0.26631(10) 0.45089(4) 0.0434(3) Uani 1 1 d . . . . .
C3 C 0.7253(2) 0.52843(9) 0.44759(4) 0.0437(3) Uani 1 1 d . . . . .
C6 C 0.59783(18) 0.53042(9) 0.33400(4) 0.0394(2) Uani 1 1 d . . . . .
C9 C 0.9983(2) 0.84893(10) 0.32856(5) 0.0489(3) Uani 1 1 d . . . . .
C22 C 0.8143(2) 0.29025(10) 0.48239(5) 0.0496(3) Uani 1 1 d . . . . .
C16 C 0.6428(2) 0.24258(10) 0.32784(5) 0.0493(3) Uani 1 1 d . . . . .
C24 C 0.6220(2) 0.14035(10) 0.51347(5) 0.0513(3) Uani 1 1 d . . . . .
C25 C 0.4460(2) 0.17426(10) 0.48232(5) 0.0499(3) Uani 1 1 d . . . . .
C20 C 0.3033(2) 0.32519(12) 0.31470(5) 0.0522(3) Uani 1 1 d . . . . .
C13 C 0.7391(2) 0.90576(10) 0.38174(5) 0.0540(3) Uani 1 1 d . . . . .
C23 C 0.8062(2) 0.19825(11) 0.51374(5) 0.0551(3) Uani 1 1 d . . . . .
C10 C 1.1177(3) 0.94042(12) 0.34379(7) 0.0657(4) Uani 1 1 d . . . . .
C12 C 0.8598(4) 0.99747(11) 0.39673(6) 0.0738(5) Uani 1 1 d . . . . .
C17 C 0.5682(3) 0.15298(11) 0.29809(5) 0.0668(4) Uani 1 1 d . . . . .
C18 C 0.3633(3) 0.14935(14) 0.27709(5) 0.0745(5) Uani 1 1 d . . . . .
C11 C 1.0478(3) 1.01475(12) 0.37790(7) 0.0744(5) Uani 1 1 d . . . . .
C19 C 0.2307(3) 0.23364(16) 0.28569(5) 0.0715(5) Uani 1 1 d . . . . .
H6 H 0.452(2) 0.5588(10) 0.3250(5) 0.043(3) Uiso 1 1 d . . . . .
H26 H 0.326(2) 0.2927(11) 0.4301(5) 0.045(3) Uiso 1 1 d . . . . .
H7A H 0.531(2) 0.7471(12) 0.3325(5) 0.055(4) Uiso 1 1 d . . . . .
H2A H 0.514(2) 0.6462(11) 0.4152(5) 0.044(3) Uiso 1 1 d . . . . .
H3A H 0.884(2) 0.5232(11) 0.4565(6) 0.053(4) Uiso 1 1 d . . . . .
H2B H 0.742(2) 0.6976(11) 0.4348(5) 0.049(3) Uiso 1 1 d . . . . .
H3B H 0.666(2) 0.5318(12) 0.4824(6) 0.061(4) Uiso 1 1 d . . . . .
H25 H 0.308(2) 0.1340(13) 0.4827(6) 0.062(4) Uiso 1 1 d . . . . .
H24 H 0.614(3) 0.0746(14) 0.5354(7) 0.072(5) Uiso 1 1 d . . . . .
H7B H 0.699(2) 0.7142(12) 0.2921(6) 0.062(4) Uiso 1 1 d . . . . .
H16 H 0.791(3) 0.2456(12) 0.3434(6) 0.065(4) Uiso 1 1 d . . . . .
H22 H 0.949(2) 0.3315(12) 0.4823(6) 0.060(4) Uiso 1 1 d . . . . .
H13 H 0.601(3) 0.8916(14) 0.3943(6) 0.069(5) Uiso 1 1 d . . . . .
H9 H 1.050(2) 0.7974(13) 0.3051(6) 0.063(4) Uiso 1 1 d . . . . .
H20 H 0.209(2) 0.3863(13) 0.3210(6) 0.060(4) Uiso 1 1 d . . . . .
H10 H 1.252(3) 0.9503(15) 0.3293(7) 0.082(5) Uiso 1 1 d . . . . .
H23 H 0.938(3) 0.1738(13) 0.5369(7) 0.071(4) Uiso 1 1 d . . . . .
H12 H 0.806(3) 1.0471(16) 0.4200(8) 0.090(6) Uiso 1 1 d . . . . .
H19 H 0.084(3) 0.2342(15) 0.2721(7) 0.087(6) Uiso 1 1 d . . . . .
H17 H 0.661(3) 0.0910(15) 0.2922(7) 0.080(5) Uiso 1 1 d . . . . .
H18 H 0.309(3) 0.0854(15) 0.2561(7) 0.087(5) Uiso 1 1 d . . . . .
H11 H 1.139(3) 1.0809(17) 0.3871(8) 0.102(6) Uiso 1 1 d . . . . .
H1 H 0.614(3) 0.4534(18) 0.2701(8) 0.100(6) Uiso 1 1 d . . . . .

loop_
_atom_site_aniso_label
_atom_site_aniso_U_11
_atom_site_aniso_U_22
_atom_site_aniso_U_33
_atom_site_aniso_U_23
_atom_site_aniso_U_13
_atom_site_aniso_U_12
O1 0.0961(8) 0.0593(6) 0.0410(5) -0.0141(4) 0.0244(5) -0.0360(5)
C5 0.0317(5) 0.0363(5) 0.0375(5) -0.0047(4) 0.0045(4) -0.0064(4)
C4 0.0365(5) 0.0358(5) 0.0375(5) -0.0047(4) 0.0028(4) -0.0059(4)
N1 0.0398(6) 0.0615(7) 0.1030(10) -0.0004(7) 0.0098(6) 0.0056(5)
C21 0.0472(6) 0.0347(5) 0.0333(5) -0.0063(4) 0.0033(4) -0.0058(4)
C14 0.0387(6) 0.0331(5) 0.0524(6) -0.0021(5) 0.0065(5) -0.0024(4)
C15 0.0441(6) 0.0394(5) 0.0306(5) -0.0029(4) 0.0061(4) -0.0121(4)
C8 0.0442(6) 0.0333(5) 0.0372(5) 0.0052(4) 0.0004(4) 0.0028(4)
C2 0.0434(6) 0.0359(5) 0.0407(6) -0.0066(4) 0.0059(4) -0.0041(4)
C1 0.0318(5) 0.0341(5) 0.0396(5) -0.0031(4) 0.0030(4) -0.0035(4)
C7 0.0398(6) 0.0411(6) 0.0445(6) 0.0026(5) -0.0015(5) -0.0014(4)
C26 0.0473(6) 0.0451(6) 0.0382(6) -0.0038(5) 0.0060(5) -0.0078(5)
C3 0.0564(7) 0.0379(6) 0.0359(6) -0.0051(4) 0.0017(5) -0.0105(5)
C6 0.0409(6) 0.0428(6) 0.0341(5) -0.0028(4) 0.0033(4) -0.0108(5)
C9 0.0526(7) 0.0398(6) 0.0548(7) 0.0073(5) 0.0088(5) -0.0025(5)
C22 0.0520(7) 0.0426(6) 0.0514(7) -0.0006(5) -0.0058(5) -0.0087(5)
C16 0.0662(8) 0.0420(6) 0.0411(6) -0.0042(5) 0.0117(5) -0.0042(5)
C24 0.0769(9) 0.0373(6) 0.0407(6) -0.0013(5) 0.0105(6) -0.0043(6)
C25 0.0617(8) 0.0445(6) 0.0454(6) -0.0049(5) 0.0152(5) -0.0144(6)
C20 0.0483(7) 0.0670(8) 0.0402(6) -0.0068(6) 0.0000(5) -0.0178(6)
C13 0.0725(9) 0.0420(6) 0.0484(7) 0.0036(5) 0.0107(6) 0.0113(6)
C23 0.0683(8) 0.0437(7) 0.0503(7) 0.0029(5) -0.0064(6) -0.0017(6)
C10 0.0628(9) 0.0505(8) 0.0809(10) 0.0225(7) -0.0047(7) -0.0159(6)
C12 0.1322(16) 0.0357(7) 0.0508(8) -0.0039(6) -0.0015(9) 0.0073(8)
C17 0.1220(14) 0.0404(7) 0.0408(7) -0.0067(5) 0.0215(8) -0.0108(8)
C18 0.1314(16) 0.0580(9) 0.0346(6) -0.0113(6) 0.0124(8) -0.0463(10)
C11 0.1066(13) 0.0401(7) 0.0685(10) 0.0118(7) -0.0251(9) -0.0218(8)
C19 0.0770(10) 0.0943(12) 0.0408(7) -0.0063(7) -0.0036(7) -0.0487(9)

loop_
_atom_type_symbol
_atom_type_description
_atom_type_scat_dispersion_real
_atom_type_scat_dispersion_imag
_atom_type_scat_source
C C 0.0181 0.0091 'International Tables Vol C Tables 4.2.6.8 and 6.1.1.4'
H H 0.0000 0.0000 'International Tables Vol C Tables 4.2.6.8 and 6.1.1.4'
N N 0.0311 0.0180 'International Tables Vol C Tables 4.2.6.8 and 6.1.1.4'
O O 0.0492 0.0322 'International Tables Vol C Tables 4.2.6.8 and 6.1.1.4'

loop_
_geom_angle_atom_site_label_1
_geom_angle_atom_site_label_2
_geom_angle_atom_site_label_3
_geom_angle
_geom_angle_site_symmetry_1
_geom_angle_site_symmetry_3
_geom_angle_publ_flag
C6 O1 H1 108.5(13) . . ?
C4 C5 C15 123.17(9) . . ?
C4 C5 C6 123.18(9) . . ?
C15 C5 C6 113.64(9) . . ?
C5 C4 C21 122.97(9) . . ?
C5 C4 C3 121.64(10) . . ?
C21 C4 C3 115.37(9) . . ?
C26 C21 C4 121.72(10) . . ?
C26 C21 C22 118.15(11) . . ?
C22 C21 C4 120.08(10) . . ?
N1 C14 C1 176.99(13) . . ?
C16 C15 C5 121.03(10) . . ?
C16 C15 C20 118.98(11) . . ?
C20 C15 C5 119.95(11) . . ?
C9 C8 C7 120.22(11) . . ?
C9 C8 C13 118.49(12) . . ?
C13 C8 C7 121.27(11) . . ?
C1 C2 H2A 107.6(7) . . ?
C1 C2 H2B 109.6(8) . . ?
C3 C2 C1 111.49(9) . . ?
C3 C2 H2A 109.6(7) . . ?
C3 C2 H2B 110.7(8) . . ?
H2A C2 H2B 107.9(10) . . ?
C14 C1 C2 108.10(9) . . ?
C14 C1 C7 109.73(9) . . ?
C14 C1 C6 109.11(9) . . ?
C2 C1 C7 112.92(9) . . ?
C2 C1 C6 108.12(8) . . ?
C6 C1 C7 108.79(8) . . ?
C8 C7 C1 116.30(9) . . ?
C8 C7 H7A 109.2(8) . . ?
C8 C7 H7B 109.3(9) . . ?
C1 C7 H7A 104.9(8) . . ?
C1 C7 H7B 107.1(8) . . ?
H7A C7 H7B 109.8(12) . . ?
C21 C26 H26 118.9(8) . . ?
C25 C26 C21 120.56(12) . . ?
C25 C26 H26 120.5(8) . . ?
C4 C3 C2 112.56(9) . . ?
C4 C3 H3A 108.8(8) . . ?
C4 C3 H3B 110.3(9) . . ?
C2 C3 H3A 109.8(8) . . ?
C2 C3 H3B 109.6(9) . . ?
H3A C3 H3B 105.5(12) . . ?
O1 C6 C5 111.67(9) . . ?
O1 C6 C1 106.70(9) . . ?
O1 C6 H6 108.0(7) . . ?
C5 C6 C1 114.01(9) . . ?
C5 C6 H6 109.5(7) . . ?
C1 C6 H6 106.7(7) . . ?
C8 C9 C10 120.96(14) . . ?
C8 C9 H9 119.8(9) . . ?
C10 C9 H9 119.2(9) . . ?
C21 C22 H22 119.3(9) . . ?
C23 C22 C21 121.00(12) . . ?
C23 C22 H22 119.7(9) . . ?
C15 C16 C17 120.51(14) . . ?
C15 C16 H16 118.8(9) . . ?
C17 C16 H16 120.6(9) . . ?
C25 C24 C23 119.90(12) . . ?
C25 C24 H24 119.1(10) . . ?
C23 C24 H24 121.0(10) . . ?
C26 C25 H25 118.8(9) . . ?
C24 C25 C26 120.43(12) . . ?
C24 C25 H25 120.7(9) . . ?
C15 C20 C19 119.58(15) . . ?
C15 C20 H20 119.2(9) . . ?
C19 C20 H20 121.2(9) . . ?
C8 C13 C12 120.15(15) . . ?
C8 C13 H13 117.2(10) . . ?
C12 C13 H13 122.6(10) . . ?
C22 C23 H23 119.6(9) . . ?
C24 C23 C22 119.95(12) . . ?
C24 C23 H23 120.4(9) . . ?
C9 C10 H10 118.1(11) . . ?
C11 C10 C9 120.11(16) . . ?
C11 C10 H10 121.7(11) . . ?
C13 C12 H12 117.2(12) . . ?
C11 C12 C13 120.75(15) . . ?
C11 C12 H12 122.1(12) . . ?
C16 C17 H17 120.6(11) . . ?
C18 C17 C16 120.18(16) . . ?
C18 C17 H17 119.2(11) . . ?
C17 C18 C19 120.05(13) . . ?
C17 C18 H18 120.5(11) . . ?
C19 C18 H18 119.4(11) . . ?
C10 C11 H11 117.0(12) . . ?
C12 C11 C10 119.54(14) . . ?
C12 C11 H11 123.4(12) . . ?
C20 C19 H19 116.4(12) . . ?
C18 C19 C20 120.68(15) . . ?
C18 C19 H19 123.0(11) . . ?

loop_
_geom_bond_atom_site_label_1
_geom_bond_atom_site_label_2
_geom_bond_distance
_geom_bond_site_symmetry_2
_geom_bond_publ_flag
O1 C6 1.4289(14) . ?
O1 H1 0.90(2) . ?
C5 C4 1.3413(15) . ?
C5 C15 1.4945(14) . ?
C5 C6 1.5109(15) . ?
C4 C21 1.4893(15) . ?
C4 C3 1.5146(14) . ?
N1 C14 1.1318(16) . ?
C21 C26 1.3923(16) . ?
C21 C22 1.3949(17) . ?
C14 C1 1.4749(14) . ?
C15 C16 1.3865(17) . ?
C15 C20 1.3911(17) . ?
C8 C7 1.5060(15) . ?
C8 C9 1.3846(17) . ?
C8 C13 1.3870(17) . ?
C2 C1 1.5344(15) . ?
C2 C3 1.5194(16) . ?
C2 H2A 1.009(13) . ?
C2 H2B 0.999(14) . ?
C1 C7 1.5472(15) . ?
C1 C6 1.5374(14) . ?
C7 H7A 0.982(15) . ?
C7 H7B 1.018(16) . ?
C26 C25 1.3894(17) . ?
C26 H26 0.978(13) . ?
C3 H3A 1.024(15) . ?
C3 H3B 1.017(16) . ?
C6 H6 0.999(13) . ?
C9 C10 1.3851(19) . ?
C9 H9 0.958(16) . ?
C22 C23 1.3883(18) . ?
C22 H22 1.005(15) . ?
C16 C17 1.3898(18) . ?
C16 H16 0.993(17) . ?
C24 C25 1.376(2) . ?
C24 C23 1.378(2) . ?
C24 H24 0.987(17) . ?
C25 H25 1.013(16) . ?
C20 C19 1.395(2) . ?
C20 H20 0.987(16) . ?
C13 C12 1.390(2) . ?
C13 H13 0.997(17) . ?
C23 H23 1.024(17) . ?
C10 C11 1.376(3) . ?
C10 H10 0.989(19) . ?
C12 C11 1.370(3) . ?
C12 H12 0.95(2) . ?
C17 C18 1.368(3) . ?
C17 H17 0.986(18) . ?
C18 C19 1.369(3) . ?
C18 H18 0.990(19) . ?
C11 H11 1.01(2) . ?
C19 H19 0.97(2) . ?
